data_4344564
loop_
_publ_author_name
'Rodr\'iguez-Rodr\'iguez, Aurora'
'Halime, Zakaria'
'Lima, Lu\'is M P'
'Beyler, Maryline'
'Deniaud, David'
'Le Poul, Nicolas'
'Delgado, Rita'
'Platas-Iglesias, Carlos'
'Patinec, V\'eronique'
'Tripier, Rapha\"el'

_publ_section_title
;
 Cyclams with Ambidentate Methylthiazolyl Pendants for Stable, Inert, and
 Selective Cu(II) Coordination.
;
_journal_issue 2
_journal_name_full 'Inorganic chemistry'
_journal_page_first 619
_journal_page_last 632
_journal_paper_doi 10.1021/acs.inorgchem.5b01779
_journal_volume 55
_journal_year 2016
_chemical_formula_moiety
;
        C18 H30 Cu N6 S2 2+, (Cl O4 -)2
;
_chemical_formula_sum 'C18 H30 Cl2 Cu N6 O8 S2'
_chemical_formula_weight 657.04
_chemical_name_systematic
;
 ?
;
_space_group_IT_number 14
_symmetry_cell_setting monoclinic
_symmetry_Int_Tables_number 14
_symmetry_space_group_name_Hall '-P 2yn'
_symmetry_space_group_name_H-M 'P 1 21/n 1'
_atom_sites_solution_hydrogens geom
_atom_sites_solution_primary direct
_atom_sites_solution_secondary difmap
_audit_creation_date 2013-01-17T17:16:20-00:00
_audit_creation_method 'WinGX routine CIF_UPDATE'
_cell_angle_alpha 90
_cell_angle_beta 109.904(4)
_cell_angle_gamma 90
_cell_formula_units_Z 2
_cell_length_a 9.5052(3)
_cell_length_b 14.0494(5)
_cell_length_c 10.2388(4)
_cell_measurement_reflns_used 7780
_cell_measurement_temperature 170(2)
_cell_measurement_theta_max 44.8571
_cell_measurement_theta_min 2.9058
_cell_volume 1285.64(9)
_computing_cell_refinement
;
        CrysAlis RED, Oxford Diffraction Ltd.,
        Version 1.171.33.52 (release 06-11-2009 CrysAlis171 .NET)
        (compiled Nov  6 2009,16:24:50)
;
_computing_data_collection
;
        CrysAlis CCD, Oxford Diffraction Ltd.,
        Version 1.171.33.52 (release 06-11-2009 CrysAlis171 .NET)
        (compiled Nov  6 2009,16:24:50)
;
_computing_data_reduction
;
        CrysAlis RED, Oxford Diffraction Ltd.,
        Version 1.171.33.52 (release 06-11-2009 CrysAlis171 .NET)
        (compiled Nov  6 2009,16:24:50)
;
_computing_molecular_graphics 'ORTEP3 for Windows (Farrugia, 1997)'
_computing_publication_material
;
        WinGX (Farrugia, 1999)
        PLATON (Spek, 1990-2003)
        enCIFer (Allen et al., 2004)
;
_computing_structure_refinement 'SHELXL-97 (Sheldrick, 2008)'
_computing_structure_solution 'SIR-92 (Altomare et al., 1992)'
_diffrn_ambient_temperature 170(2)
_diffrn_detector 'CCD plate'
_diffrn_detector_area_resol_mean 8.3622
_diffrn_measured_fraction_theta_full 0.999
_diffrn_measured_fraction_theta_max 0.999
_diffrn_measurement_device 'Kappa-geometry diffractometer'
_diffrn_measurement_device_type 'Xcalibur, Sapphire2, large Be window'
_diffrn_measurement_method '\w scans'
_diffrn_orient_matrix_UB_11 0.0791976281
_diffrn_orient_matrix_UB_12 0.0027538921
_diffrn_orient_matrix_UB_13 0.0282146786
_diffrn_orient_matrix_UB_21 0.0050575228
_diffrn_orient_matrix_UB_22 -0.049300348
_diffrn_orient_matrix_UB_23 -0.01256554
_diffrn_orient_matrix_UB_31 0.0026970548
_diffrn_orient_matrix_UB_32 0.0104803775
_diffrn_orient_matrix_UB_33 -0.0669432206
_diffrn_radiation_monochromator graphite
_diffrn_radiation_probe x-ray
_diffrn_radiation_type MoK\a
_diffrn_radiation_wavelength 0.71073
_diffrn_reflns_av_R_equivalents 0.0467
_diffrn_reflns_av_unetI/netI 0.0303
_diffrn_reflns_limit_h_max 12
_diffrn_reflns_limit_h_min -12
_diffrn_reflns_limit_k_max 18
_diffrn_reflns_limit_k_min -18
_diffrn_reflns_limit_l_max 9
_diffrn_reflns_limit_l_min -13
_diffrn_reflns_number 20403
_diffrn_reflns_theta_full 28.28
_diffrn_reflns_theta_max 28.28
_diffrn_reflns_theta_min 2.91
_diffrn_source 'sealed X-ray tube'
_exptl_absorpt_coefficient_mu 1.276
_exptl_absorpt_correction_T_max 0.922
_exptl_absorpt_correction_T_min 0.811
_exptl_absorpt_correction_type analytical
_exptl_absorpt_process_details
;
CrysAlis RED, Oxford Diffraction Ltd.,
Version 1.171.33.52 (release 06-11-2009 CrysAlis171 .NET)
(compiled Nov  6 2009,16:24:50)
Analytical numeric absorption correction using a multifaceted crystal
model based on expressions derived by R.C. Clark & J.S.
(Clark, R. C. & Reid, J. S. (1995). Acta Cryst. A51, 887-897)
;
_exptl_crystal_colour violet
_exptl_crystal_density_diffrn 1.697
_exptl_crystal_density_method 'not measured'
_exptl_crystal_description 'truncated prism, axis [0 0 1]'
_exptl_crystal_F_000 678
_exptl_crystal_size_max 0.25
_exptl_crystal_size_mid 0.11
_exptl_crystal_size_min 0.08
_refine_diff_density_max 0.44
_refine_diff_density_min -0.253
_refine_diff_density_rms 0.065
_refine_ls_extinction_method none
_refine_ls_goodness_of_fit_ref 1.019
_refine_ls_hydrogen_treatment mixed
_refine_ls_matrix_type full
_refine_ls_number_parameters 172
_refine_ls_number_reflns 3188
_refine_ls_number_restraints 0
_refine_ls_restrained_S_all 1.019
_refine_ls_R_factor_all 0.039
_refine_ls_R_factor_gt 0.0289
_refine_ls_shift/su_max 0.001
_refine_ls_shift/su_mean 0
_refine_ls_structure_factor_coef Fsqd
_refine_ls_weighting_details 'calc w=1/[\s^2^(Fo^2^)+(0.0424P)^2^+0.0000P] where P=(Fo^2^+2Fc^2^)/3'
_refine_ls_weighting_scheme calc
_refine_ls_wR_factor_gt 0.0707
_refine_ls_wR_factor_ref 0.0729
_reflns_number_gt 2577
_reflns_number_total 3188
_reflns_threshold_expression >2\s(I)
_cod_data_source_file ic5b01779_si_002.cif
_cod_data_source_block zh093-a
_cod_depositor_comments
;
The following automatic conversions were performed:

'_diffrn_radiation_probe' value 'X-ray' changed to 'x-ray' according
to
/usr/data/users/saulius/crontab/automatic-downloads/current/ACS/lib/dictionaries/cif_core.dic
dictionary named 'cif_core.dic' version 2.4.2 from 2011-04-26.

Automatic conversion script
Id: cif_fix_values 4268 2015-11-12 08:31:59Z antanas 
;
_cod_original_cell_volume 1285.64(8)
_cod_original_sg_symbol_Hall -P2yn
_cod_original_sg_symbol_H-M P21/n
_cod_database_code 4344564

loop_
_symmetry_equiv_pos_as_xyz
'x, y, z'
'-x+1/2, y+1/2, -z+1/2'
'-x, -y, -z'
'x-1/2, -y-1/2, z-1/2'

loop_
_atom_site_label
_atom_site_type_symbol
_atom_site_fract_x
_atom_site_fract_y
_atom_site_fract_z
_atom_site_U_iso_or_equiv
_atom_site_adp_type
_atom_site_occupancy
_atom_site_symmetry_multiplicity
_atom_site_calc_flag
_atom_site_refinement_flags
C1 C 0.2974(2) 0.62182(14) 0.31065(19) 0.0239(4) Uani 1 1 d .
H1A H 0.2148 0.6364 0.2233 0.029 Uiso 1 1 calc R
H1B H 0.3707 0.6746 0.3299 0.029 Uiso 1 1 calc R
C2 C 0.7637(2) 0.38692(14) 0.5715(2) 0.0242(4) Uani 1 1 d .
H2A H 0.8429 0.4361 0.5935 0.029 Uiso 1 1 calc R
H2B H 0.8073 0.3255 0.5568 0.029 Uiso 1 1 calc R
C3 C 0.6913(2) 0.44635(16) 0.3323(2) 0.0279(4) Uani 1 1 d .
H3A H 0.7574 0.397 0.3154 0.034 Uiso 1 1 calc R
H3B H 0.7513 0.505 0.3626 0.034 Uiso 1 1 calc R
C4 C 0.5648(2) 0.46624(16) 0.19822(19) 0.0278(4) Uani 1 1 d .
H4A H 0.5034 0.4079 0.1705 0.033 Uiso 1 1 calc R
H4B H 0.6081 0.4799 0.125 0.033 Uiso 1 1 calc R
C5 C 0.4627(2) 0.54833(15) 0.20384(19) 0.0250(4) Uani 1 1 d .
H5A H 0.5247 0.6058 0.2375 0.03 Uiso 1 1 calc R
H5B H 0.3943 0.5617 0.1084 0.03 Uiso 1 1 calc R
C6 C 0.2561(2) 0.45739(14) 0.22906(19) 0.0246(4) Uani 1 1 d .
H6A H 0.2931 0.4164 0.1691 0.03 Uiso 1 1 calc R
H6B H 0.1639 0.4893 0.1689 0.03 Uiso 1 1 calc R
C7 C 0.2181(2) 0.39619(13) 0.33202(19) 0.0217(4) Uani 1 1 d .
C8 C 0.1020(2) 0.29169(15) 0.4531(2) 0.0304(4) Uani 1 1 d .
H8 H 0.0417 0.2517 0.4873 0.036 Uiso 1 1 calc R
C9 C 0.2467(2) 0.31188(16) 0.5207(2) 0.0332(5) Uani 1 1 d .
H9 H 0.2997 0.2866 0.6101 0.04 Uiso 1 1 calc R
N1 N 0.37105(17) 0.53104(11) 0.29493(15) 0.0196(3) Uani 1 1 d .
N2 N 0.63830(17) 0.41388(12) 0.44502(16) 0.0209(3) Uani 1 1 d .
N3 N 0.31358(18) 0.37167(13) 0.45213(17) 0.0281(4) Uani 1 1 d .
S1 S 0.04273(5) 0.34875(4) 0.29655(5) 0.02955(13) Uani 1 1 d .
Cu1 Cu 0.5 0.5 0.5 0.01711(9) Uani 1 2 d S
H2N H 0.593(2) 0.3664(16) 0.421(2) 0.021 Uiso 1 1 d .
O1 O 0.5750(2) 0.22709(13) 0.26153(17) 0.0573(5) Uani 1 1 d .
O2 O 0.79643(18) 0.16386(14) 0.4196(2) 0.0601(6) Uani 1 1 d .
O3 O 0.5832(2) 0.18151(13) 0.47991(17) 0.0475(4) Uani 1 1 d .
O4 O 0.59183(19) 0.06568(12) 0.3181(2) 0.0485(4) Uani 1 1 d .
Cl1 Cl 0.63687(5) 0.15899(3) 0.36918(5) 0.02639(11) Uani 1 1 d .

loop_
_atom_site_aniso_label
_atom_site_aniso_U_11
_atom_site_aniso_U_22
_atom_site_aniso_U_33
_atom_site_aniso_U_23
_atom_site_aniso_U_13
_atom_site_aniso_U_12
C1 0.0215(9) 0.0232(9) 0.0255(9) 0.0023(7) 0.0059(8) 0.0037(7)
C2 0.0165(8) 0.0262(10) 0.0282(9) -0.0026(8) 0.0056(7) 0.0042(7)
C3 0.0211(10) 0.0394(12) 0.0270(10) -0.0013(8) 0.0131(8) 0.0023(8)
C4 0.0267(10) 0.0383(11) 0.0222(9) -0.0029(8) 0.0132(8) -0.0012(9)
C5 0.0248(10) 0.0301(11) 0.0222(9) 0.0015(7) 0.0106(8) -0.0029(8)
C6 0.0205(9) 0.0297(10) 0.0230(9) -0.0053(8) 0.0066(7) -0.0075(8)
C7 0.0171(9) 0.0203(9) 0.0282(9) -0.0073(7) 0.0085(7) -0.0031(7)
C8 0.0296(11) 0.0273(11) 0.0384(11) -0.0020(8) 0.0169(9) -0.0078(8)
C9 0.0328(11) 0.0314(11) 0.0337(11) 0.0050(9) 0.0093(9) -0.0067(9)
N1 0.0163(7) 0.0218(8) 0.0209(7) -0.0019(6) 0.0066(6) -0.0022(6)
N2 0.0166(7) 0.0229(8) 0.0237(8) -0.0038(6) 0.0075(6) -0.0001(6)
N3 0.0214(8) 0.0308(9) 0.0304(9) 0.0019(7) 0.0065(7) -0.0062(7)
S1 0.0171(2) 0.0339(3) 0.0366(3) -0.0038(2) 0.0079(2) -0.00672(19)
Cu1 0.01433(15) 0.01894(16) 0.01821(15) -0.00186(12) 0.00572(11) 0.00084(12)
O1 0.0890(16) 0.0450(11) 0.0323(9) 0.0068(8) 0.0134(9) 0.0023(10)
O2 0.0224(8) 0.0594(12) 0.0940(15) -0.0372(11) 0.0139(9) -0.0090(8)
O3 0.0603(12) 0.0515(10) 0.0387(9) 0.0004(8) 0.0271(9) 0.0112(9)
O4 0.0353(9) 0.0299(9) 0.0758(12) -0.0197(8) 0.0130(9) -0.0064(7)
Cl1 0.0231(2) 0.0269(2) 0.0276(2) -0.00672(18) 0.00658(18) -0.00074(18)

loop_
_atom_type_symbol
_atom_type_description
_atom_type_scat_dispersion_real
_atom_type_scat_dispersion_imag
_atom_type_scat_source
C C 0.0033 0.0016 'International Tables Vol C Tables 4.2.6.8 and 6.1.1.4'
H H 0 0 'International Tables Vol C Tables 4.2.6.8 and 6.1.1.4'
N N 0.0061 0.0033 'International Tables Vol C Tables 4.2.6.8 and 6.1.1.4'
O O 0.0106 0.006 'International Tables Vol C Tables 4.2.6.8 and 6.1.1.4'
S S 0.1246 0.1234 'International Tables Vol C Tables 4.2.6.8 and 6.1.1.4'
Cl Cl 0.1484 0.1585 'International Tables Vol C Tables 4.2.6.8 and 6.1.1.4'
Cu Cu 0.3201 1.2651 'International Tables Vol C Tables 4.2.6.8 and 6.1.1.4'

loop_
_exptl_crystal_face_index_h
_exptl_crystal_face_index_k
_exptl_crystal_face_index_l
_exptl_crystal_face_perp_dist
-1 -1 0 0.02
0 1 -1 0.085
0 1 1 0.11
-1 -1 -1 0.065
1 1 1 0.1
0 1 0 0.06
0 -1 0 0.05
0 -1 1 0.12
0 -1 -1 0.09
1 -1 0 0.06
-1 1 0 0.03
-1 0 1 0.1
1 0 -1 0.08
1 0 0 0.055
1 1 0 0.06

loop_
_geom_angle_atom_site_label_1
_geom_angle_atom_site_label_2
_geom_angle_atom_site_label_3
_geom_angle
_geom_angle_site_symmetry_1
_geom_angle_site_symmetry_3
N1 C1 C2 109.82(15) . 3_666
N1 C1 H1A 109.7 . .
C2 C1 H1A 109.7 3_666 .
N1 C1 H1B 109.7 . .
C2 C1 H1B 109.7 3_666 .
H1A C1 H1B 108.2 . .
N2 C2 C1 107.82(14) . 3_666
N2 C2 H2A 110.1 . .
C1 C2 H2A 110.1 3_666 .
N2 C2 H2B 110.1 . .
C1 C2 H2B 110.1 3_666 .
H2A C2 H2B 108.5 . .
N2 C3 C4 112.87(15) . .
N2 C3 H3A 109 . .
C4 C3 H3A 109 . .
N2 C3 H3B 109 . .
C4 C3 H3B 109 . .
H3A C3 H3B 107.8 . .
C3 C4 C5 115.23(16) . .
C3 C4 H4A 108.5 . .
C5 C4 H4A 108.5 . .
C3 C4 H4B 108.5 . .
C5 C4 H4B 108.5 . .
H4A C4 H4B 107.5 . .
N1 C5 C4 114.49(16) . .
N1 C5 H5A 108.6 . .
C4 C5 H5A 108.6 . .
N1 C5 H5B 108.6 . .
C4 C5 H5B 108.6 . .
H5A C5 H5B 107.6 . .
N1 C6 C7 113.32(15) . .
N1 C6 H6A 108.9 . .
C7 C6 H6A 108.9 . .
N1 C6 H6B 108.9 . .
C7 C6 H6B 108.9 . .
H6A C6 H6B 107.7 . .
N3 C7 C6 124.05(16) . .
N3 C7 S1 114.31(14) . .
C6 C7 S1 121.60(14) . .
C9 C8 S1 109.73(15) . .
C9 C8 H8 125.1 . .
S1 C8 H8 125.1 . .
C8 C9 N3 115.75(19) . .
C8 C9 H9 122.1 . .
N3 C9 H9 122.1 . .
C6 N1 C1 110.12(15) . .
C6 N1 C5 108.88(14) . .
C1 N1 C5 108.84(14) . .
C6 N1 Cu1 113.57(11) . .
C1 N1 Cu1 101.95(10) . .
C5 N1 Cu1 113.21(11) . .
C3 N2 C2 112.00(14) . .
C3 N2 Cu1 117.59(12) . .
C2 N2 Cu1 108.59(11) . .
C3 N2 H2N 108.2(15) . .
C2 N2 H2N 104.6(16) . .
Cu1 N2 H2N 104.8(16) . .
C7 N3 C9 110.36(16) . .
C7 N3 Cu1 102.57(12) . .
C9 N3 Cu1 140.38(14) . .
C8 S1 C7 89.85(10) . .
N2 Cu1 N2 180.00(8) 3_666 .
N2 Cu1 N1 86.54(6) 3_666 .
N2 Cu1 N1 93.46(6) . .
N2 Cu1 N1 93.46(6) 3_666 3_666
N2 Cu1 N1 86.54(6) . 3_666
N1 Cu1 N1 180 . 3_666
N2 Cu1 N3 89.91(6) 3_666 3_666
N2 Cu1 N3 90.09(6) . 3_666
N1 Cu1 N3 100.61(6) . 3_666
N1 Cu1 N3 79.39(6) 3_666 3_666
N2 Cu1 N3 90.09(6) 3_666 .
N2 Cu1 N3 89.91(6) . .
N1 Cu1 N3 79.39(6) . .
N1 Cu1 N3 100.61(6) 3_666 .
N3 Cu1 N3 180 3_666 .
O4 Cl1 O1 109.92(11) . .
O4 Cl1 O2 109.08(11) . .
O1 Cl1 O2 110.82(14) . .
O4 Cl1 O3 110.61(11) . .
O1 Cl1 O3 107.46(11) . .
O2 Cl1 O3 108.94(12) . .

loop_
_geom_bond_atom_site_label_1
_geom_bond_atom_site_label_2
_geom_bond_distance
_geom_bond_site_symmetry_2
C1 N1 1.490(2) .
C1 C2 1.512(3) 3_666
C1 H1A 0.99 .
C1 H1B 0.99 .
C2 N2 1.479(2) .
C2 C1 1.512(3) 3_666
C2 H2A 0.99 .
C2 H2B 0.99 .
C3 N2 1.479(2) .
C3 C4 1.512(3) .
C3 H3A 0.99 .
C3 H3B 0.99 .
C4 C5 1.521(3) .
C4 H4A 0.99 .
C4 H4B 0.99 .
C5 N1 1.497(2) .
C5 H5A 0.99 .
C5 H5B 0.99 .
C6 N1 1.489(2) .
C6 C7 1.497(3) .
C6 H6A 0.99 .
C6 H6B 0.99 .
C7 N3 1.302(2) .
C7 S1 1.7156(18) .
C8 C9 1.343(3) .
C8 S1 1.707(2) .
C8 H8 0.95 .
C9 N3 1.381(3) .
C9 H9 0.95 .
N1 Cu1 2.0853(15) .
N2 Cu1 2.0032(15) .
N2 H2N 0.79(2) .
N3 Cu1 2.4575(16) .
Cu1 N2 2.0032(15) 3_666
Cu1 N1 2.0853(15) 3_666
Cu1 N3 2.4575(16) 3_666
O1 Cl1 1.4266(18) .
O2 Cl1 1.4277(17) .
O3 Cl1 1.4279(16) .
O4 Cl1 1.4223(16) .
